data_7050628
loop_
_publ_author_name
'Watson, Lori A.'
'Franzman, Bethany'
'Bollinger, John C.'
'Caulton, Kenneth G.'

_publ_section_title
;
 ?-Donor olefin substituents alter olefin binding to
 CpFe(CO)2+Electronic supplementary information available: selected
 bond lengths and angles in CpFe(CO)2(H2C?CHNMe2)+ and
 CpFe(CO)2(H2C?CHOEt)+; calculated orbital occupancies and natural
 charges in the iron-olefin complex and the free olefin. See
 http://www.rsc.org/suppdata/nj/b3/b305252d/
;
_journal_issue 12
_journal_name_full 'New Journal of Chemistry'
_journal_page_first 1769
_journal_paper_doi 10.1039/b305252d
_journal_volume 27
_journal_year 2003
_chemical_formula_moiety 'C11 H14 Fe N O2 +, F6 P -'
_chemical_formula_sum 'C11 H14 F6 Fe N O2 P'
_chemical_formula_weight 393.05
_space_group_IT_number 14
_symmetry_cell_setting monoclinic
_symmetry_space_group_name_Hall '-P 2yn'
_symmetry_space_group_name_H-M 'P 1 21/n 1'
_atom_sites_solution_hydrogens difmap
_atom_sites_solution_primary direct
_atom_sites_solution_secondary difmap
_audit_creation_method SHELXL-97
_cell_angle_alpha 90.00
_cell_angle_beta 100.730(6)
_cell_angle_gamma 90.00
_cell_formula_units_Z 4
_cell_length_a 7.3364(17)
_cell_length_b 25.006(6)
_cell_length_c 8.1750(18)
_cell_measurement_reflns_used 1024
_cell_measurement_temperature 113(2)
_cell_measurement_theta_max 39.92
_cell_measurement_theta_min 3.01
_cell_volume 1473.5(6)
_computing_cell_refinement 'SAINT (Bruker, 1999)'
_computing_data_collection 'SMART (Bruker, 1999)'
_computing_data_reduction 'SAINT (Bruker, 1999), XTEL (local package)'
_computing_molecular_graphics 'XTEL (local library)'
_computing_publication_material 'XTEL (local library)'
_computing_structure_refinement 'SHELXL-97 (Sheldrick, 1997)'
_computing_structure_solution 'SHELXS-97 (Sheldrick, 1997)'
_diffrn_ambient_temperature 113(2)
_diffrn_detector 'CCD area detector'
_diffrn_detector_area_resol_mean 44.52
_diffrn_detector_type 'Bruker SMART 6000'
_diffrn_measured_fraction_theta_full 0.998
_diffrn_measured_fraction_theta_max 0.998
_diffrn_measurement_details '   0.30 degree frames measured for   3.16 seconds each'
_diffrn_measurement_device 'three-circle goniometer with fixed chi'
_diffrn_measurement_device_type 'Bruker Platform goniometer'
_diffrn_measurement_method '\f and \w scans'
_diffrn_radiation_collimation 'Bruker focusing collimator'
_diffrn_radiation_monochromator graphite
_diffrn_radiation_source 'normal-focus sealed tube'
_diffrn_radiation_type MoK\a
_diffrn_radiation_wavelength 0.71073
_diffrn_reflns_av_R_equivalents 0.0298
_diffrn_reflns_av_sigmaI/netI 0.0218
_diffrn_reflns_limit_h_max 13
_diffrn_reflns_limit_h_min -13
_diffrn_reflns_limit_k_max 45
_diffrn_reflns_limit_k_min -44
_diffrn_reflns_limit_l_max 14
_diffrn_reflns_limit_l_min -14
_diffrn_reflns_number 49367
_diffrn_reflns_theta_full 40.04
_diffrn_reflns_theta_max 40.04
_diffrn_reflns_theta_min 2.66
_diffrn_standards_decay_% 0.
_diffrn_standards_interval_time 163
_diffrn_standards_number 549
_exptl_absorpt_coefficient_mu 1.202
_exptl_absorpt_correction_T_max 0.836
_exptl_absorpt_correction_T_min 0.542
_exptl_absorpt_correction_type numerical
_exptl_absorpt_process_details 'Face-indexed correction via XPREP 6.0 (Bruker, 2001)'
_exptl_crystal_colour orange
_exptl_crystal_density_diffrn 1.772
_exptl_crystal_density_method 'not measured'
_exptl_crystal_description block
_exptl_crystal_F_000 792
_exptl_crystal_size_max 0.76
_exptl_crystal_size_mid 0.18
_exptl_crystal_size_min 0.16
_refine_diff_density_max 0.805
_refine_diff_density_min -0.598
_refine_diff_density_rms 0.075
_refine_ls_extinction_method none
_refine_ls_goodness_of_fit_ref 1.447
_refine_ls_hydrogen_treatment refall
_refine_ls_matrix_type full
_refine_ls_number_parameters 255
_refine_ls_number_reflns 9138
_refine_ls_number_restraints 0
_refine_ls_restrained_S_all 1.447
_refine_ls_R_factor_all 0.0400
_refine_ls_R_factor_gt 0.0318
_refine_ls_shift/su_max 0.001
_refine_ls_shift/su_mean 0.000
_refine_ls_structure_factor_coef Fsqd
_refine_ls_weighting_details
; calc
[\s^2^(Fo^2^)+(0.035Fo^2^)^2^]^-1^
;
_refine_ls_weighting_scheme calc
_refine_ls_wR_factor_gt 0.0845
_refine_ls_wR_factor_ref 0.0872
_reflns_number_gt 7734
_reflns_number_total 9138
_reflns_threshold_expression 'I > 2\s(I)'
_cod_data_source_file b305252d.txt
_cod_data_source_block 02089
_cod_original_sg_symbol_H-M 'P 21/n'
_cod_database_code 7050628

loop_
_symmetry_equiv_pos_as_xyz
'x, y, z'
'-x+1/2, y+1/2, -z+1/2'
'-x, -y, -z'
'x-1/2, -y-1/2, z-1/2'

loop_
_atom_site_label
_atom_site_type_symbol
_atom_site_fract_x
_atom_site_fract_y
_atom_site_fract_z
_atom_site_U_iso_or_equiv
_atom_site_adp_type
_atom_site_occupancy
_atom_site_symmetry_multiplicity
_atom_site_calc_flag
_atom_site_refinement_flags
_atom_site_disorder_assembly
_atom_site_disorder_group
Fe1 Fe 0.296836(16) 0.071498(5) 0.310832(14) 0.01423(3) Uani 1 1 d . . .
C2 C 0.32889(13) 0.00541(4) 0.16220(12) 0.02228(15) Uani 1 1 d . . .
H2 H 0.433(2) -0.0182(6) 0.1778(18) 0.033(4) Uiso 1 1 d . . .
C3 C 0.15996(13) 0.00103(4) 0.21844(11) 0.02098(15) Uani 1 1 d . . .
H3 H 0.130(2) -0.0249(7) 0.279(2) 0.042(4) Uiso 1 1 d . . .
C4 C 0.04770(13) 0.04593(4) 0.15855(11) 0.02214(15) Uani 1 1 d . . .
H4 H -0.073(2) 0.0536(6) 0.1803(19) 0.032(4) Uiso 1 1 d . . .
C5 C 0.14823(16) 0.07752(4) 0.06254(11) 0.02428(17) Uani 1 1 d . . .
H5 H 0.115(2) 0.1118(6) 0.0023(19) 0.032(4) Uiso 1 1 d . . .
C6 C 0.32324(15) 0.05343(4) 0.06561(11) 0.02441(17) Uani 1 1 d . . .
H6 H 0.409(2) 0.0669(6) 0.014(2) 0.036(4) Uiso 1 1 d . . .
C7 C 0.53793(13) 0.07244(3) 0.39042(11) 0.01995(14) Uani 1 1 d . . .
O8 O 0.69530(11) 0.07128(3) 0.43535(11) 0.02893(15) Uani 1 1 d . . .
C9 C 0.22950(13) 0.06168(3) 0.50547(11) 0.01944(14) Uani 1 1 d . . .
O10 O 0.18423(12) 0.05186(3) 0.62844(9) 0.03000(16) Uani 1 1 d . . .
C11 C 0.30423(13) 0.15584(4) 0.32919(12) 0.02014(14) Uani 1 1 d . . .
H11A H 0.3483(18) 0.1639(5) 0.2310(16) 0.017(3) Uiso 1 1 d . . .
H11B H 0.379(2) 0.1690(6) 0.4354(19) 0.030(4) Uiso 1 1 d . . .
C12 C 0.11418(12) 0.17060(3) 0.31834(10) 0.01813(13) Uani 1 1 d . . .
H12 H 0.0366(17) 0.1687(5) 0.2091(15) 0.011(3) Uiso 1 1 d . . .
N13 N 0.03276(10) 0.18523(3) 0.43960(9) 0.01768(12) Uani 1 1 d . . .
C14 C 0.13081(14) 0.19186(4) 0.61099(11) 0.02308(16) Uani 1 1 d . . .
H14A H 0.077(2) 0.2131(6) 0.6625(19) 0.031(4) Uiso 1 1 d . . .
H14B H 0.249(3) 0.2071(7) 0.617(2) 0.047(5) Uiso 1 1 d . . .
H14C H 0.146(3) 0.1616(8) 0.670(2) 0.055(5) Uiso 1 1 d . . .
C15 C -0.16658(13) 0.19643(4) 0.40963(12) 0.02223(15) Uani 1 1 d . . .
H15A H -0.224(2) 0.1733(7) 0.491(2) 0.041(4) Uiso 1 1 d . . .
H15B H -0.221(2) 0.1909(6) 0.2881(18) 0.028(4) Uiso 1 1 d . . .
H15C H -0.193(2) 0.2338(7) 0.437(2) 0.037(4) Uiso 1 1 d . . .
P17 P 0.16162(3) 0.338886(9) 0.37261(3) 0.01676(4) Uani 1 1 d . . .
F18 F 0.31436(10) 0.36506(3) 0.28102(9) 0.03481(15) Uani 1 1 d . . .
F19 F 0.21453(9) 0.38110(3) 0.52247(8) 0.02709(12) Uani 1 1 d . . .
F20 F 0.01038(10) 0.37975(3) 0.27748(9) 0.03321(15) Uani 1 1 d . . .
F21 F 0.00927(11) 0.31345(3) 0.46493(9) 0.03737(17) Uani 1 1 d . . .
F22 F 0.10794(9) 0.29663(3) 0.22494(8) 0.02680(12) Uani 1 1 d . . .
F23 F 0.31475(11) 0.29855(3) 0.46772(9) 0.03711(17) Uani 1 1 d . . .

loop_
_atom_site_aniso_label
_atom_site_aniso_U_11
_atom_site_aniso_U_22
_atom_site_aniso_U_33
_atom_site_aniso_U_23
_atom_site_aniso_U_13
_atom_site_aniso_U_12
Fe1 0.01539(5) 0.01365(5) 0.01384(5) -0.00059(3) 0.00320(3) 0.00008(4)
C2 0.0238(4) 0.0194(4) 0.0236(4) -0.0069(3) 0.0042(3) 0.0028(3)
C3 0.0239(4) 0.0182(3) 0.0199(3) -0.0026(3) 0.0016(3) -0.0042(3)
C4 0.0192(3) 0.0262(4) 0.0195(3) -0.0043(3) -0.0004(3) 0.0011(3)
C5 0.0346(5) 0.0226(4) 0.0141(3) -0.0002(3) 0.0005(3) 0.0027(3)
C6 0.0304(4) 0.0266(4) 0.0184(3) -0.0046(3) 0.0101(3) -0.0034(3)
C7 0.0209(3) 0.0161(3) 0.0223(3) -0.0006(3) 0.0025(3) 0.0000(3)
O8 0.0194(3) 0.0274(4) 0.0375(4) 0.0003(3) -0.0011(3) 0.0005(2)
C9 0.0232(4) 0.0180(3) 0.0175(3) -0.0017(3) 0.0046(3) -0.0032(3)
O10 0.0394(4) 0.0328(4) 0.0201(3) -0.0010(3) 0.0117(3) -0.0095(3)
C11 0.0211(4) 0.0162(3) 0.0239(4) -0.0001(3) 0.0063(3) -0.0006(3)
C12 0.0219(3) 0.0149(3) 0.0175(3) 0.0009(2) 0.0033(3) 0.0004(3)
N13 0.0197(3) 0.0162(3) 0.0168(3) -0.0003(2) 0.0027(2) 0.0003(2)
C14 0.0259(4) 0.0240(4) 0.0182(3) -0.0023(3) 0.0010(3) 0.0007(3)
C15 0.0187(3) 0.0227(4) 0.0250(4) -0.0012(3) 0.0032(3) 0.0010(3)
P17 0.01795(9) 0.01604(9) 0.01532(8) -0.00062(6) 0.00060(6) -0.00141(7)
F18 0.0354(4) 0.0394(4) 0.0332(3) -0.0050(3) 0.0156(3) -0.0149(3)
F19 0.0298(3) 0.0271(3) 0.0225(3) -0.0097(2) 0.0002(2) -0.0039(2)
F20 0.0333(3) 0.0246(3) 0.0351(3) -0.0024(2) -0.0109(3) 0.0076(2)
F21 0.0429(4) 0.0355(4) 0.0394(4) -0.0060(3) 0.0225(3) -0.0176(3)
F22 0.0324(3) 0.0234(3) 0.0227(3) -0.0077(2) 0.0003(2) -0.0024(2)
F23 0.0410(4) 0.0319(3) 0.0319(3) 0.0004(3) -0.0102(3) 0.0142(3)

loop_
_atom_type_symbol
_atom_type_description
_atom_type_scat_dispersion_real
_atom_type_scat_dispersion_imag
_atom_type_scat_source
C C 0.0033 0.0016 'International Tables Vol C Tables 4.2.6.8 and 6.1.1.4'
H H 0.0000 0.0000 'International Tables Vol C Tables 4.2.6.8 and 6.1.1.4'
N N 0.0061 0.0033 'International Tables Vol C Tables 4.2.6.8 and 6.1.1.4'
O O 0.0106 0.0060 'International Tables Vol C Tables 4.2.6.8 and 6.1.1.4'
F F 0.0171 0.0103 'International Tables Vol C Tables 4.2.6.8 and 6.1.1.4'
P P 0.1023 0.0942 'International Tables Vol C Tables 4.2.6.8 and 6.1.1.4'
Fe Fe 0.3463 0.8444 'International Tables Vol C Tables 4.2.6.8 and 6.1.1.4'

loop_
_exptl_crystal_face_index_h
_exptl_crystal_face_index_k
_exptl_crystal_face_index_l
_exptl_crystal_face_perp_dist
1.00 0.00 -1.00 0.0940
-1.00 0.00 1.00 0.0890
0.00 1.00 0.00 0.0750
0.00 -1.00 0.00 0.0830
4.00 -1.00 5.00 0.3800
-4.00 1.00 -5.00 0.3800

loop_
_geom_angle_atom_site_label_1
_geom_angle_atom_site_label_2
_geom_angle_atom_site_label_3
_geom_angle
_geom_angle_site_symmetry_1
_geom_angle_site_symmetry_3
_geom_angle_publ_flag
C7 Fe1 C9 95.66(4) . . ?
C7 Fe1 C2 90.65(4) . . ?
C9 Fe1 C2 119.58(4) . . ?
C7 Fe1 C3 121.52(4) . . ?
C9 Fe1 C3 90.70(4) . . ?
C2 Fe1 C3 39.17(4) . . ?
C7 Fe1 C6 95.19(4) . . ?
C9 Fe1 C6 156.96(4) . . ?
C2 Fe1 C6 40.02(4) . . ?
C3 Fe1 C6 66.32(4) . . ?
C7 Fe1 C4 156.76(4) . . ?
C9 Fe1 C4 97.61(4) . . ?
C2 Fe1 C4 66.19(4) . . ?
C3 Fe1 C4 39.57(4) . . ?
C6 Fe1 C4 66.11(4) . . ?
C7 Fe1 C11 87.13(4) . . ?
C9 Fe1 C11 94.72(4) . . ?
C2 Fe1 C11 145.66(4) . . ?
C3 Fe1 C11 150.18(4) . . ?
C6 Fe1 C11 106.07(4) . . ?
C4 Fe1 C11 110.61(4) . . ?
C7 Fe1 C5 130.66(4) . . ?
C9 Fe1 C5 133.64(5) . . ?
C2 Fe1 C5 66.02(4) . . ?
C3 Fe1 C5 65.74(4) . . ?
C6 Fe1 C5 39.14(4) . . ?
C4 Fe1 C5 39.03(4) . . ?
C11 Fe1 C5 89.94(4) . . ?
C3 C2 C6 107.99(8) . . ?
C3 C2 Fe1 70.71(5) . . ?
C6 C2 Fe1 70.31(5) . . ?
C2 C3 C4 108.37(8) . . ?
C2 C3 Fe1 70.12(5) . . ?
C4 C3 Fe1 70.67(5) . . ?
C5 C4 C3 107.65(8) . . ?
C5 C4 Fe1 70.99(6) . . ?
C3 C4 Fe1 69.76(5) . . ?
C4 C5 C6 108.53(9) . . ?
C4 C5 Fe1 69.99(5) . . ?
C6 C5 Fe1 69.51(5) . . ?
C5 C6 C2 107.43(8) . . ?
C5 C6 Fe1 71.35(5) . . ?
C2 C6 Fe1 69.67(5) . . ?
O8 C7 Fe1 176.41(9) . . ?
O10 C9 Fe1 175.48(8) . . ?
C12 C11 Fe1 103.97(6) . . ?
N13 C12 C11 127.31(8) . . ?
C12 N13 C14 123.28(8) . . ?
C12 N13 C15 120.80(8) . . ?
C14 N13 C15 115.92(7) . . ?
F21 P17 F22 89.88(4) . . ?
F21 P17 F18 179.33(4) . . ?
F22 P17 F18 90.72(4) . . ?
F21 P17 F23 90.52(5) . . ?
F22 P17 F23 90.13(4) . . ?
F18 P17 F23 89.76(5) . . ?
F21 P17 F20 90.06(5) . . ?
F22 P17 F20 90.23(4) . . ?
F18 P17 F20 89.65(5) . . ?
F23 P17 F20 179.31(4) . . ?
F21 P17 F19 89.56(4) . . ?
F22 P17 F19 179.43(4) . . ?
F18 P17 F19 89.84(4) . . ?
F23 P17 F19 89.74(4) . . ?
F20 P17 F19 89.90(4) . . ?
C3 C2 H2 129.8(9) . . ?
C6 C2 H2 122.2(9) . . ?
Fe1 C2 H2 125.9(9) . . ?
C2 C3 H3 125.3(12) . . ?
C4 C3 H3 126.4(12) . . ?
Fe1 C3 H3 125.3(11) . . ?
C5 C4 H4 126.0(9) . . ?
C3 C4 H4 126.3(9) . . ?
Fe1 C4 H4 124.1(9) . . ?
C4 C5 H5 130.4(9) . . ?
C6 C5 H5 121.1(9) . . ?
Fe1 C5 H5 124.7(9) . . ?
C5 C6 H6 123.4(10) . . ?
C2 C6 H6 129.2(10) . . ?
Fe1 C6 H6 125.1(11) . . ?
C12 C11 H11A 112.2(8) . . ?
Fe1 C11 H11A 99.2(8) . . ?
C12 C11 H11B 110.0(9) . . ?
Fe1 C11 H11B 113.3(8) . . ?
H11A C11 H11B 117.0(12) . . ?
N13 C12 H12 116.3(7) . . ?
C11 C12 H12 116.4(7) . . ?
N13 C14 H14A 111.5(11) . . ?
N13 C14 H14B 112.2(11) . . ?
H14A C14 H14B 104.0(14) . . ?
N13 C14 H14C 114.4(12) . . ?
H14A C14 H14C 107.2(16) . . ?
H14B C14 H14C 106.9(16) . . ?
N13 C15 H15A 107.6(10) . . ?
N13 C15 H15B 109.9(8) . . ?
H15A C15 H15B 115.0(13) . . ?
N13 C15 H15C 111.8(9) . . ?
H15A C15 H15C 105.6(13) . . ?
H15B C15 H15C 107.0(13) . . ?

loop_
_geom_bond_atom_site_label_1
_geom_bond_atom_site_label_2
_geom_bond_distance
_geom_bond_site_symmetry_2
_geom_bond_publ_flag
Fe1 C7 1.7675(10) . ?
Fe1 C9 1.7689(9) . ?
Fe1 C2 2.0903(9) . ?
Fe1 C3 2.0980(10) . ?
Fe1 C6 2.0988(10) . ?
Fe1 C4 2.1100(10) . ?
Fe1 C11 2.1143(10) . ?
Fe1 C5 2.1230(10) . ?
C2 C3 1.4041(14) . ?
C2 C6 1.4334(14) . ?
C3 C4 1.4243(14) . ?
C4 C5 1.4139(15) . ?
C5 C6 1.4143(15) . ?
C7 O8 1.1449(12) . ?
C9 O10 1.1425(11) . ?
C11 C12 1.4290(13) . ?
C12 N13 1.3015(11) . ?
N13 C14 1.4604(12) . ?
N13 C15 1.4641(12) . ?
P17 F21 1.5929(7) . ?
P17 F22 1.5974(7) . ?
P17 F18 1.5991(7) . ?
P17 F23 1.5996(7) . ?
P17 F20 1.5996(7) . ?
P17 F19 1.6090(7) . ?
C2 H2 0.954(15) . ?
C3 H3 0.867(17) . ?
C4 H4 0.954(16) . ?
C5 H5 0.995(15) . ?
C6 H6 0.889(18) . ?
C11 H11A 0.941(13) . ?
C11 H11B 0.993(15) . ?
C12 H12 0.966(12) . ?
C14 H14A 0.823(16) . ?
C14 H14B 0.943(19) . ?
C14 H14C 0.893(19) . ?
C15 H15A 1.026(17) . ?
C15 H15B 1.009(14) . ?
C15 H15C 0.987(17) . ?
